data_4084184
loop_
_publ_author_name
'Searles, Keith'
'Pinter, Balazs'
'Chen, Chun-Hsing'
'Mindiola, Daniel J.'

_publ_section_title
;
 A Tantalum Methylidene Complex Supported by a Robust and Sterically
 Encumbering Aryloxide Ligand
;
_journal_issue 16
_journal_name_full Organometallics
_journal_page_first 4192
_journal_paper_doi 10.1021/om500197k
_journal_volume 33
_journal_year 2014
_chemical_formula_moiety 'C97 H97 Cl1 O2 P1 Ta1'
_chemical_formula_sum 'C97 H97 Cl O2 P Ta'
_chemical_formula_weight 1542.21
_space_group_IT_number 14
_symmetry_cell_setting monoclinic
_symmetry_space_group_name_Hall '-P 2yn'
_symmetry_space_group_name_H-M 'P 1 21/n 1'
_atom_sites_solution_hydrogens difmap
_atom_sites_solution_primary other
_audit_creation_date 13-05-20
_audit_creation_method CRYSTALS_ver_14.40
_cell_angle_alpha 90
_cell_angle_beta 95.9980(10)
_cell_angle_gamma 90
_cell_formula_units_Z 4
_cell_length_a 18.9466(8)
_cell_length_b 21.6378(10)
_cell_length_c 19.8521(9)
_cell_measurement_reflns_used 9991
_cell_measurement_temperature 100
_cell_measurement_theta_max 14
_cell_measurement_theta_min 2
_cell_volume 8094.1(6)
_computing_cell_refinement 'USER DEFINED CELL REFINEMENT'
_computing_data_collection 'USER DEFINED DATA COLLECTION'
_computing_data_reduction 'Apex2 (Bruker AXS, 2006)'
_computing_molecular_graphics 'CAMERON (Watkin et al., 1996)'
_computing_publication_material 'CRYSTALS (Betteridge et al., 2003)'
_computing_structure_refinement 'CRYSTALS (Betteridge et al., 2003)'
_computing_structure_solution 'Superflip (Palatinus & Chapuis, 2007)'
_diffrn_ambient_temperature 100
_diffrn_detector 'CCD area detector'
_diffrn_detector_area_resol_mean 83.33
_diffrn_detector_type 'Bruker APEXII'
_diffrn_measured_fraction_theta_full 0.988
_diffrn_measured_fraction_theta_max 0.984
_diffrn_measurement_details '0.5 degree frames measured for 0.3s each'
_diffrn_measurement_device 'three-circle goniometer with fixed chi'
_diffrn_measurement_device_type 'Bruker Platform goniometer'
_diffrn_measurement_method 'phi scans'
_diffrn_radiation_monochromator 'Si 1 1 1 and 3 1 1'
_diffrn_radiation_type Synchrotron
_diffrn_radiation_wavelength 0.41328
_diffrn_reflns_av_R_equivalents 0.125
_diffrn_reflns_limit_h_max 26
_diffrn_reflns_limit_h_min -26
_diffrn_reflns_limit_k_max 30
_diffrn_reflns_limit_k_min 0
_diffrn_reflns_limit_l_max 27
_diffrn_reflns_limit_l_min 0
_diffrn_reflns_number 23384
_diffrn_reflns_theta_full 12.700
_diffrn_reflns_theta_max 16.933
_diffrn_reflns_theta_min 0.812
_diffrn_standards_number 0
_exptl_absorpt_coefficient_mu 1.459
_exptl_absorpt_correction_T_max 0.99
_exptl_absorpt_correction_T_min 0.99
_exptl_absorpt_correction_type multi-scan
_exptl_absorpt_process_details 'DENZO/SCALEPACK (Otwinowski & Minor, 1997)'
_exptl_crystal_colour colorless
_exptl_crystal_density_diffrn 1.265
_exptl_crystal_density_method 'not measured'
_exptl_crystal_description 'plate fragment'
_exptl_crystal_F_000 3200
_exptl_crystal_size_max 0.035
_exptl_crystal_size_mid 0.030
_exptl_crystal_size_min 0.007
_refine_diff_density_max 3.48
_refine_diff_density_min -4.35
_refine_ls_extinction_method None
_refine_ls_goodness_of_fit_ref 1.0032
_refine_ls_hydrogen_treatment constr
_refine_ls_matrix_type full
_refine_ls_number_parameters 894
_refine_ls_number_reflns 23329
_refine_ls_number_restraints 0
_refine_ls_R_factor_all 0.1086
_refine_ls_R_factor_gt 0.0510
_refine_ls_shift/su_max 0.0035754
_refine_ls_shift/su_mean 0.0000737
_refine_ls_structure_factor_coef Fsqd
_refine_ls_weighting_details
;
 Method= Modified Sheldrick 
 w=1/[\s^2^(F^2^) + ( 0.04P)^2^ + 8.84P] 
 ,where P=(max(Fo^2^,0) + 2Fc^2^)/3 
;
_refine_ls_weighting_scheme calc
_refine_ls_wR_factor_all 0.1094
_refine_ls_wR_factor_gt 0.0884
_refine_ls_wR_factor_ref 0.1094
_reflns_limit_h_max 26
_reflns_limit_h_min -26
_reflns_limit_k_max 30
_reflns_limit_k_min 0
_reflns_limit_l_max 27
_reflns_limit_l_min 0
_reflns_number_gt 14729
_reflns_number_total 14158
_reflns_threshold_expression I>2.0\s(I)
_oxford_diffrn_Wilson_B_factor 1.13
_oxford_diffrn_Wilson_scale 163.03
_oxford_refine_ls_r_factor_ref 0.1085
_oxford_refine_ls_scale 0.082389(10)
_oxford_reflns_number_all 23330
_oxford_reflns_threshold_expression_ref I>0.0\s(I)
_oxford_structure_analysis_title 'CMC0948_0m in P2(1)/n'
_cod_data_source_file om500197k_si_002.cif
_cod_data_source_block 13509
_cod_depositor_comments
;
The following automatic conversions were performed:

'_atom_sites_solution_primary' value 'Other' changed to 'other'
according to
/usr/data/users/saulius/crontab/automatic-downloads/rss-feeds/ACS/lib/dictionaries/cif_core.dic
dictionary named 'cif_core.dic' version 2.4.2 from
2011-04-26.

'_exptl_absorpt_correction_type' value 'Multi-scan'
changed to 'multi-scan' according to
/usr/data/users/saulius/crontab/automatic-downloads/rss-feeds/ACS/lib/dictionaries/cif_core.dic
dictionary named 'cif_core.dic' version 2.4.2 from 2011-04-26.

Automatic conversion script
Id: cif_fix_values 2281 2013-09-26 08:29:07Z andrius 

 Adding full bibliography for 4084182--4084184.cif.
;
_cod_original_sg_symbol_H-M 'P 1 21/n 1 '
_cod_original_formula_sum 'C97 H97 Cl1 O2 P1 Ta1'
_cod_database_code 4084184

loop_
_symmetry_equiv_pos_as_xyz
x,y,z
-x,-y,-z
-x+1/2,y+1/2,-z+1/2
x+1/2,-y+1/2,z+1/2

loop_
_atom_site_label
_atom_site_type_symbol
_atom_site_fract_x
_atom_site_fract_y
_atom_site_fract_z
_atom_site_U_iso_or_equiv
_atom_site_occupancy
_atom_site_adp_type
_atom_site_refinement_flags_posn
Ta1 Ta 0.640914(8) 0.778463(7) 0.658919(8) 0.0149 1.0000 Uani .
Cl1 Cl 0.69345(6) 0.87884(5) 0.68972(6) 0.0297 1.0000 Uani .
P1 P 0.59607(5) 0.62133(5) 0.65672(5) 0.0187 1.0000 Uani .
O1 O 0.73507(14) 0.75806(12) 0.63944(13) 0.0171 1.0000 Uani .
O2 O 0.56368(14) 0.80782(12) 0.70497(13) 0.0185 1.0000 Uani .
C1 C 0.80444(18) 0.77413(18) 0.64010(18) 0.0174 1.0000 Uani .
C2 C 0.8271(2) 0.80686(18) 0.58493(19) 0.0177 1.0000 Uani .
C3 C 0.8989(2) 0.82108(19) 0.5867(2) 0.0239 1.0000 Uani .
C4 C 0.9488(2) 0.8047(2) 0.6401(2) 0.0234 1.0000 Uani .
C5 C 0.9238(2) 0.7745(2) 0.69450(19) 0.0210 1.0000 Uani .
C6 C 0.8527(2) 0.75885(17) 0.69612(19) 0.0173 1.0000 Uani .
C7 C 0.7743(2) 0.82668(19) 0.52534(19) 0.0207 1.0000 Uani .
C8 C 0.7859(2) 0.89357(19) 0.5049(2) 0.0227 1.0000 Uani .
C9 C 0.7534(3) 0.9408(2) 0.5370(2) 0.0336 1.0000 Uani .
C10 C 0.7614(3) 1.0020(2) 0.5188(3) 0.0402 1.0000 Uani .
C11 C 0.8029(3) 1.0174(2) 0.4688(2) 0.0385 1.0000 Uani .
C12 C 0.8359(3) 0.9714(2) 0.4371(3) 0.0495 1.0000 Uani .
C13 C 0.8273(3) 0.9100(2) 0.4544(3) 0.0421 1.0000 Uani .
C14 C 0.7716(2) 0.7830(2) 0.4645(2) 0.0246 1.0000 Uani .
C15 C 0.7084(2) 0.7783(2) 0.4223(2) 0.0327 1.0000 Uani .
C16 C 0.7033(3) 0.7421(2) 0.3646(2) 0.0436 1.0000 Uani .
C17 C 0.7616(3) 0.7108(2) 0.3469(2) 0.0459 1.0000 Uani .
C18 C 0.8245(3) 0.7144(2) 0.3873(2) 0.0388 1.0000 Uani .
C19 C 0.8294(3) 0.7499(2) 0.4468(2) 0.0304 1.0000 Uani .
C20 C 1.0276(2) 0.8184(2) 0.6372(2) 0.0318 1.0000 Uani .
C21 C 1.0378(3) 0.8844(3) 0.6125(3) 0.0489 1.0000 Uani .
C22 C 1.0556(3) 0.7740(3) 0.5864(3) 0.0525 1.0000 Uani .
C23 C 1.0698(3) 0.8116(3) 0.7064(3) 0.0516 1.0000 Uani .
C24 C 0.82777(19) 0.7240(2) 0.75598(18) 0.0187 1.0000 Uani .
C25 C 0.8334(2) 0.65427(18) 0.7496(2) 0.0202 1.0000 Uani .
C26 C 0.8742(3) 0.6256(2) 0.7059(3) 0.0342 1.0000 Uani .
C27 C 0.8796(3) 0.5608(2) 0.7038(3) 0.0429 1.0000 Uani .
C28 C 0.8431(3) 0.5254(2) 0.7455(3) 0.0386 1.0000 Uani .
C29 C 0.8018(3) 0.5531(2) 0.7890(2) 0.0360 1.0000 Uani .
C30 C 0.7964(2) 0.6172(2) 0.7922(2) 0.0296 1.0000 Uani .
C31 C 0.8643(2) 0.74700(18) 0.82321(18) 0.0193 1.0000 Uani .
C32 C 0.9303(2) 0.7238(2) 0.8512(2) 0.0250 1.0000 Uani .
C33 C 0.9632(2) 0.7491(2) 0.9105(2) 0.0287 1.0000 Uani .
C34 C 0.9311(3) 0.7949(2) 0.9449(2) 0.0337 1.0000 Uani .
C35 C 0.8646(3) 0.8169(2) 0.9182(2) 0.0325 1.0000 Uani .
C36 C 0.8319(2) 0.79302(18) 0.8577(2) 0.0254 1.0000 Uani .
C37 C 0.5313(2) 0.84851(18) 0.74433(19) 0.0192 1.0000 Uani .
C38 C 0.5498(2) 0.8492(2) 0.8140(2) 0.0240 1.0000 Uani .
C39 C 0.5127(2) 0.8876(2) 0.8538(2) 0.0336 1.0000 Uani .
C40 C 0.4599(2) 0.9275(2) 0.8264(2) 0.0345 1.0000 Uani .
C41 C 0.4468(2) 0.9285(2) 0.7565(2) 0.0322 1.0000 Uani .
C42 C 0.4801(2) 0.88941(19) 0.7142(2) 0.0231 1.0000 Uani .
C43 C 0.6109(2) 0.8104(2) 0.8469(2) 0.0231 1.0000 Uani .
C44 C 0.5893(3) 0.7470(2) 0.8700(2) 0.0303 1.0000 Uani .
C45 C 0.6422(3) 0.7063(2) 0.8972(2) 0.0385 1.0000 Uani .
C46 C 0.6252(4) 0.6486(3) 0.9199(3) 0.0547 1.0000 Uani .
C47 C 0.5550(4) 0.6300(3) 0.9160(3) 0.0606 1.0000 Uani .
C48 C 0.5034(4) 0.6687(3) 0.8877(3) 0.0579 1.0000 Uani .
C49 C 0.5199(3) 0.7277(3) 0.8652(3) 0.0428 1.0000 Uani .
C50 C 0.6522(2) 0.8486(2) 0.9026(2) 0.0239 1.0000 Uani .
C51 C 0.6451(2) 0.8396(2) 0.9711(2) 0.0308 1.0000 Uani .
C52 C 0.6766(3) 0.8808(2) 1.0190(2) 0.0367 1.0000 Uani .
C53 C 0.7153(3) 0.9304(2) 0.9990(3) 0.0383 1.0000 Uani .
C54 C 0.7237(3) 0.9391(2) 0.9312(3) 0.0370 1.0000 Uani .
C55 C 0.6924(2) 0.8979(2) 0.8834(2) 0.0294 1.0000 Uani .
C56 C 0.4192(3) 0.9698(3) 0.8707(3) 0.0469 1.0000 Uani .
C57 C 0.4237(3) 0.9465(4) 0.9450(3) 0.0722 1.0000 Uani .
C58 C 0.4505(4) 1.0325(3) 0.8712(5) 0.1010 1.0000 Uani .
C59 C 0.3409(3) 0.9712(3) 0.8454(3) 0.0488 1.0000 Uani .
C60 C 0.4624(2) 0.89186(19) 0.6372(2) 0.0234 1.0000 Uani .
C61 C 0.3933(2) 0.85941(18) 0.6126(2) 0.0225 1.0000 Uani .
C62 C 0.3386(2) 0.8476(2) 0.6530(2) 0.0294 1.0000 Uani .
C63 C 0.2762(2) 0.8206(2) 0.6254(3) 0.0361 1.0000 Uani .
C64 C 0.2659(2) 0.8040(2) 0.5577(2) 0.0325 1.0000 Uani .
C65 C 0.3193(2) 0.8150(2) 0.5174(2) 0.0300 1.0000 Uani .
C66 C 0.3829(2) 0.8422(2) 0.5447(2) 0.0276 1.0000 Uani .
C67 C 0.4636(2) 0.9583(2) 0.6124(2) 0.0296 1.0000 Uani .
C68 C 0.4029(3) 0.9930(2) 0.5970(3) 0.0457 1.0000 Uani .
C69 C 0.4074(3) 1.0538(2) 0.5752(3) 0.0596 1.0000 Uani .
C70 C 0.4712(3) 1.0804(2) 0.5691(3) 0.0595 1.0000 Uani .
C71 C 0.5316(3) 1.0475(3) 0.5857(3) 0.0534 1.0000 Uani .
C72 C 0.5285(3) 0.9868(2) 0.6067(3) 0.0403 1.0000 Uani .
C73 C 0.6294(2) 0.68465(17) 0.70574(19) 0.0196 1.0000 Uani .
C74 C 0.5037(2) 0.6292(2) 0.6314(2) 0.0252 1.0000 Uani .
C75 C 0.4668(2) 0.6819(2) 0.6448(2) 0.0264 1.0000 Uani .
C76 C 0.3945(2) 0.6864(2) 0.6256(2) 0.0333 1.0000 Uani .
C77 C 0.3591(3) 0.6388(2) 0.5910(3) 0.0418 1.0000 Uani .
C78 C 0.3955(3) 0.5848(3) 0.5767(3) 0.0419 1.0000 Uani .
C79 C 0.4676(3) 0.5800(2) 0.5974(2) 0.0349 1.0000 Uani .
C80 C 0.6085(2) 0.55020(19) 0.7042(2) 0.0222 1.0000 Uani .
C81 C 0.6030(3) 0.5517(2) 0.7730(2) 0.0336 1.0000 Uani .
C82 C 0.6124(3) 0.4982(2) 0.8114(3) 0.0415 1.0000 Uani .
C83 C 0.6268(3) 0.4438(2) 0.7815(3) 0.0375 1.0000 Uani .
C84 C 0.6322(3) 0.4417(2) 0.7138(3) 0.0485 1.0000 Uani .
C85 C 0.6227(3) 0.4947(2) 0.6742(3) 0.0384 1.0000 Uani .
C86 C 0.6444(3) 0.61268(19) 0.5830(2) 0.0280 1.0000 Uani .
C87 C 0.6109(3) 0.6135(2) 0.5184(2) 0.0398 1.0000 Uani .
C88 C 0.6519(3) 0.6082(3) 0.4633(3) 0.0490 1.0000 Uani .
C89 C 0.7239(3) 0.6035(3) 0.4759(3) 0.0512 1.0000 Uani .
C90 C 0.7571(3) 0.6028(3) 0.5399(3) 0.0449 1.0000 Uani .
C91 C 0.7176(3) 0.6073(2) 0.5946(3) 0.0355 1.0000 Uani .
C92 C 0.5918(2) 0.76971(19) 0.5695(2) 0.0229 1.0000 Uani .
C93 C 0.9036(5) 1.0086(5) 0.2358(5) 0.119(3) 1.0000 Uiso .
C94 C 0.8852(4) 0.9425(4) 0.2574(4) 0.088(2) 1.0000 Uiso .
C95 C 0.8059(5) 0.9320(4) 0.2468(5) 0.101(3) 1.0000 Uiso .
C96 C 0.7857(6) 0.8682(5) 0.2610(6) 0.129(4) 1.0000 Uiso .
C97 C 0.7061(7) 0.8578(7) 0.2398(7) 0.188(6) 1.0000 Uiso .
H31 H 0.9147 0.8430 0.5496 0.0286 1.0000 Uiso R
H51 H 0.9568 0.7643 0.7323 0.0256 1.0000 Uiso R
H71 H 0.7287 0.8252 0.5411 0.0253 1.0000 Uiso R
H91 H 0.7247 0.9308 0.5719 0.0418 1.0000 Uiso R
H101 H 0.7377 1.0336 0.5410 0.0493 1.0000 Uiso R
H111 H 0.8088 1.0593 0.4565 0.0497 1.0000 Uiso R
H121 H 0.8659 0.9817 0.4033 0.0572 1.0000 Uiso R
H131 H 0.8497 0.8787 0.4308 0.0499 1.0000 Uiso R
H151 H 0.6680 0.8006 0.4335 0.0398 1.0000 Uiso R
H161 H 0.6593 0.7387 0.3372 0.0513 1.0000 Uiso R
H171 H 0.7584 0.6862 0.3071 0.0567 1.0000 Uiso R
H181 H 0.8653 0.6936 0.3746 0.0473 1.0000 Uiso R
H191 H 0.8727 0.7509 0.4755 0.0370 1.0000 Uiso R
H211 H 1.0870 0.8920 0.6111 0.0566 1.0000 Uiso R
H212 H 1.0195 0.9126 0.6429 0.0566 1.0000 Uiso R
H213 H 1.0136 0.8896 0.5685 0.0566 1.0000 Uiso R
H221 H 1.1045 0.7819 0.5838 0.0610 1.0000 Uiso R
H222 H 1.0496 0.7327 0.6011 0.0610 1.0000 Uiso R
H223 H 1.0302 0.7796 0.5429 0.0610 1.0000 Uiso R
H231 H 1.1184 0.8204 0.7030 0.0655 1.0000 Uiso R
H232 H 1.0516 0.8399 0.7369 0.0655 1.0000 Uiso R
H233 H 1.0654 0.7706 0.7227 0.0655 1.0000 Uiso R
H241 H 0.7787 0.7330 0.7561 0.0222 1.0000 Uiso R
H261 H 0.8992 0.6499 0.6763 0.0417 1.0000 Uiso R
H271 H 0.9093 0.5416 0.6741 0.0502 1.0000 Uiso R
H281 H 0.8458 0.4816 0.7435 0.0462 1.0000 Uiso R
H291 H 0.7766 0.5282 0.8178 0.0438 1.0000 Uiso R
H301 H 0.7673 0.6359 0.8226 0.0374 1.0000 Uiso R
H321 H 0.9521 0.6908 0.8296 0.0319 1.0000 Uiso R
H331 H 1.0089 0.7347 0.9279 0.0346 1.0000 Uiso R
H341 H 0.9537 0.8110 0.9861 0.0425 1.0000 Uiso R
H351 H 0.8417 0.8484 0.9412 0.0390 1.0000 Uiso R
H361 H 0.7868 0.8083 0.8398 0.0313 1.0000 Uiso R
H391 H 0.5235 0.8865 0.9016 0.0409 1.0000 Uiso R
H411 H 0.4134 0.9577 0.7365 0.0377 1.0000 Uiso R
H431 H 0.6421 0.8038 0.8131 0.0277 1.0000 Uiso R
H451 H 0.6905 0.7189 0.8998 0.0481 1.0000 Uiso R
H461 H 0.6616 0.6214 0.9383 0.0641 1.0000 Uiso R
H471 H 0.5429 0.5908 0.9329 0.0726 1.0000 Uiso R
H481 H 0.4554 0.6553 0.8835 0.0704 1.0000 Uiso R
H491 H 0.4832 0.7545 0.8465 0.0525 1.0000 Uiso R
H511 H 0.6192 0.8052 0.9852 0.0380 1.0000 Uiso R
H521 H 0.6712 0.8748 1.0656 0.0448 1.0000 Uiso R
H531 H 0.7363 0.9585 1.0321 0.0446 1.0000 Uiso R
H541 H 0.7505 0.9731 0.9175 0.0447 1.0000 Uiso R
H551 H 0.6986 0.9034 0.8369 0.0361 1.0000 Uiso R
H571 H 0.3983 0.9733 0.9717 0.0795 1.0000 Uiso R
H572 H 0.4719 0.9444 0.9638 0.0795 1.0000 Uiso R
H573 H 0.4033 0.9063 0.9446 0.0795 1.0000 Uiso R
H581 H 0.4256 1.0591 0.8985 0.1086 1.0000 Uiso R
H582 H 0.4990 1.0306 0.8889 0.1086 1.0000 Uiso R
H583 H 0.4470 1.0479 0.8262 0.1086 1.0000 Uiso R
H591 H 0.3162 0.9976 0.8732 0.0593 1.0000 Uiso R
H592 H 0.3353 0.9860 0.8001 0.0593 1.0000 Uiso R
H593 H 0.3222 0.9305 0.8467 0.0593 1.0000 Uiso R
H601 H 0.4994 0.8707 0.6180 0.0293 1.0000 Uiso R
H621 H 0.3449 0.8581 0.6997 0.0377 1.0000 Uiso R
H631 H 0.2393 0.8134 0.6533 0.0438 1.0000 Uiso R
H641 H 0.2228 0.7853 0.5394 0.0400 1.0000 Uiso R
H651 H 0.3131 0.8040 0.4708 0.0364 1.0000 Uiso R
H661 H 0.4197 0.8493 0.5167 0.0342 1.0000 Uiso R
H681 H 0.3579 0.9751 0.6017 0.0530 1.0000 Uiso R
H691 H 0.3652 1.0771 0.5648 0.0684 1.0000 Uiso R
H701 H 0.4734 1.1217 0.5532 0.0691 1.0000 Uiso R
H711 H 0.5764 1.0666 0.5830 0.0634 1.0000 Uiso R
H721 H 0.5710 0.9638 0.6168 0.0464 1.0000 Uiso R
H731 H 0.6753 0.6731 0.7256 0.0254 1.0000 Uiso R
H732 H 0.5988 0.6899 0.7403 0.0254 1.0000 Uiso R
H751 H 0.4912 0.7155 0.6675 0.0326 1.0000 Uiso R
H761 H 0.3694 0.7224 0.6366 0.0421 1.0000 Uiso R
H771 H 0.3098 0.6425 0.5768 0.0488 1.0000 Uiso R
H781 H 0.3710 0.5520 0.5525 0.0494 1.0000 Uiso R
H791 H 0.4923 0.5431 0.5888 0.0424 1.0000 Uiso R
H811 H 0.5926 0.5896 0.7940 0.0405 1.0000 Uiso R
H821 H 0.6090 0.4997 0.8587 0.0494 1.0000 Uiso R
H831 H 0.6326 0.4071 0.8079 0.0436 1.0000 Uiso R
H841 H 0.6431 0.4036 0.6934 0.0557 1.0000 Uiso R
H851 H 0.6258 0.4926 0.6268 0.0456 1.0000 Uiso R
H871 H 0.5608 0.6172 0.5110 0.0471 1.0000 Uiso R
H881 H 0.6297 0.6078 0.4181 0.0599 1.0000 Uiso R
H891 H 0.7514 0.6005 0.4387 0.0612 1.0000 Uiso R
H901 H 0.8073 0.5995 0.5469 0.0551 1.0000 Uiso R
H911 H 0.7402 0.6063 0.6396 0.0429 1.0000 Uiso R
H931 H 0.9536 1.0143 0.2421 0.1432 1.0000 Uiso R
H932 H 0.8814 1.0373 0.2631 0.1432 1.0000 Uiso R
H933 H 0.8870 1.0150 0.1895 0.1432 1.0000 Uiso R
H941 H 0.9020 0.9362 0.3037 0.0923 1.0000 Uiso R
H942 H 0.9075 0.9140 0.2301 0.0923 1.0000 Uiso R
H951 H 0.7842 0.9585 0.2768 0.1238 1.0000 Uiso R
H952 H 0.7888 0.9419 0.2013 0.1238 1.0000 Uiso R
H961 H 0.7956 0.8600 0.3081 0.1490 1.0000 Uiso R
H962 H 0.8129 0.8411 0.2363 0.1490 1.0000 Uiso R
H971 H 0.6943 0.8161 0.2489 0.1985 1.0000 Uiso R
H972 H 0.6787 0.8847 0.2645 0.1985 1.0000 Uiso R
H973 H 0.6961 0.8658 0.1927 0.1985 1.0000 Uiso R
H921 H 0.5424 0.7784 0.5619 0.0278 1.0000 Uiso R
H922 H 0.6168 0.7567 0.5330 0.0278 1.0000 Uiso R

loop_
_atom_site_aniso_label
_atom_site_aniso_U_11
_atom_site_aniso_U_22
_atom_site_aniso_U_33
_atom_site_aniso_U_23
_atom_site_aniso_U_13
_atom_site_aniso_U_12
Ta1 0.01424(7) 0.01237(7) 0.01778(7) -0.00121(8) 0.00071(5) 0.00097(8)
Cl1 0.0337(6) 0.0210(5) 0.0354(6) -0.0076(4) 0.0088(5) -0.0050(4)
P1 0.0201(5) 0.0154(5) 0.0205(5) -0.0015(4) 0.0012(4) 0.0004(4)
O1 0.0172(13) 0.0137(13) 0.0200(13) -0.0010(10) 0.0001(11) -0.0010(10)
O2 0.0189(14) 0.0147(13) 0.0217(14) -0.0019(11) 0.0020(11) 0.0022(11)
C1 0.0156(17) 0.0129(17) 0.0232(18) -0.0015(17) 0.0003(14) 0.0001(16)
C2 0.0189(19) 0.0172(19) 0.0171(19) -0.0002(15) 0.0022(15) 0.0007(15)
C3 0.025(2) 0.025(2) 0.022(2) 0.0037(17) 0.0038(17) -0.0039(17)
C4 0.021(2) 0.027(2) 0.022(2) -0.0018(17) -0.0017(16) -0.0037(17)
C5 0.0190(18) 0.022(2) 0.0212(18) 0.0006(18) -0.0017(14) 0.0012(18)
C6 0.0192(19) 0.0123(17) 0.0207(19) -0.0013(14) 0.0032(15) -0.0008(14)
C7 0.020(2) 0.021(2) 0.019(2) 0.0031(16) -0.0010(16) -0.0005(16)
C8 0.025(2) 0.024(2) 0.018(2) 0.0021(16) -0.0026(16) -0.0023(17)
C9 0.043(3) 0.030(3) 0.029(2) 0.002(2) 0.008(2) 0.001(2)
C10 0.061(4) 0.023(2) 0.037(3) 0.003(2) 0.008(2) 0.005(2)
C11 0.061(3) 0.021(2) 0.033(3) 0.005(2) 0.000(2) -0.008(2)
C12 0.086(4) 0.029(3) 0.038(3) 0.004(2) 0.032(3) -0.012(3)
C13 0.065(4) 0.022(2) 0.044(3) 0.002(2) 0.029(3) -0.002(2)
C14 0.029(2) 0.022(2) 0.0223(19) 0.0092(19) 0.0009(16) -0.0042(19)
C15 0.037(2) 0.032(2) 0.028(2) 0.004(2) -0.0050(18) 0.002(2)
C16 0.055(3) 0.043(3) 0.029(3) 0.000(2) -0.013(2) -0.005(3)
C17 0.070(4) 0.040(3) 0.026(2) -0.006(2) -0.002(2) -0.006(3)
C18 0.052(3) 0.025(3) 0.041(3) -0.004(2) 0.015(2) -0.001(2)
C19 0.035(3) 0.026(2) 0.030(2) -0.0015(19) 0.003(2) -0.003(2)
C20 0.021(2) 0.043(3) 0.032(2) 0.002(2) 0.0044(18) -0.009(2)
C21 0.034(3) 0.062(4) 0.050(3) 0.012(3) 0.002(2) -0.025(3)
C22 0.028(3) 0.071(4) 0.061(3) -0.012(3) 0.014(2) -0.001(3)
C23 0.020(2) 0.094(5) 0.038(3) 0.016(3) -0.005(2) -0.015(3)
C24 0.0141(16) 0.0214(19) 0.0199(17) 0.0022(18) -0.0015(13) 0.0030(17)
C25 0.0163(19) 0.020(2) 0.022(2) 0.0045(16) -0.0059(15) -0.0006(15)
C26 0.040(3) 0.020(2) 0.045(3) 0.003(2) 0.015(2) -0.003(2)
C27 0.048(3) 0.026(3) 0.057(3) -0.004(2) 0.017(3) 0.005(2)
C28 0.045(3) 0.017(2) 0.050(3) 0.005(2) -0.010(2) -0.004(2)
C29 0.045(3) 0.023(2) 0.038(3) 0.005(2) -0.003(2) -0.011(2)
C30 0.038(3) 0.023(2) 0.027(2) 0.0026(18) -0.0018(19) -0.0032(19)
C31 0.022(2) 0.0178(19) 0.0169(19) 0.0029(15) -0.0014(16) -0.0025(16)
C32 0.0236(19) 0.025(2) 0.025(2) 0.006(2) -0.0010(15) 0.001(2)
C33 0.025(2) 0.030(2) 0.029(2) 0.0038(19) -0.0079(18) -0.0001(19)
C34 0.038(3) 0.033(3) 0.028(2) -0.0003(19) -0.005(2) -0.005(2)
C35 0.042(3) 0.029(3) 0.027(2) -0.0037(19) 0.003(2) 0.002(2)
C36 0.028(2) 0.022(2) 0.025(2) 0.0027(16) 0.0006(17) 0.0014(17)
C37 0.0191(19) 0.019(2) 0.0204(19) -0.0040(16) 0.0056(15) 0.0008(15)
C38 0.023(2) 0.028(2) 0.021(2) -0.0027(17) 0.0003(16) 0.0029(17)
C39 0.030(2) 0.045(3) 0.026(2) -0.010(2) 0.0010(19) 0.009(2)
C40 0.026(2) 0.042(3) 0.035(3) -0.019(2) 0.0027(19) 0.008(2)
C41 0.022(2) 0.029(2) 0.043(3) -0.009(2) -0.004(2) 0.0111(19)
C42 0.0171(19) 0.021(2) 0.030(2) -0.0052(17) -0.0013(17) 0.0038(16)
C43 0.024(2) 0.028(2) 0.018(2) -0.0006(17) 0.0054(16) 0.0029(17)
C44 0.041(3) 0.033(2) 0.018(2) -0.0048(19) 0.0076(19) -0.002(2)
C45 0.057(3) 0.033(3) 0.024(2) -0.0017(19) -0.003(2) 0.003(2)
C46 0.103(5) 0.034(3) 0.026(3) 0.003(2) 0.000(3) -0.002(3)
C47 0.113(6) 0.036(3) 0.037(3) -0.003(3) 0.028(3) -0.017(4)
C48 0.071(4) 0.053(4) 0.055(4) -0.016(3) 0.033(3) -0.027(3)
C49 0.042(3) 0.042(3) 0.047(3) -0.007(3) 0.015(2) -0.003(3)
C50 0.021(2) 0.026(2) 0.025(2) -0.0005(18) 0.0031(17) 0.0056(17)
C51 0.033(2) 0.034(3) 0.026(2) -0.002(2) 0.0035(19) 0.002(2)
C52 0.034(3) 0.048(3) 0.028(2) -0.010(2) 0.001(2) 0.006(2)
C53 0.032(3) 0.035(3) 0.047(3) -0.017(2) -0.002(2) 0.005(2)
C54 0.032(3) 0.030(3) 0.049(3) -0.006(2) 0.006(2) 0.001(2)
C55 0.033(2) 0.026(2) 0.030(2) 0.0014(19) 0.0059(19) 0.0073(19)
C56 0.036(3) 0.057(4) 0.048(3) -0.023(3) 0.004(2) 0.017(3)
C57 0.057(4) 0.113(6) 0.045(3) -0.033(4) -0.001(3) 0.045(4)
C58 0.072(5) 0.073(5) 0.170(9) -0.071(6) 0.071(5) -0.020(4)
C59 0.042(3) 0.063(4) 0.043(3) -0.003(3) 0.013(3) 0.021(3)
C60 0.021(2) 0.021(2) 0.027(2) -0.0011(18) -0.0021(17) 0.0066(17)
C61 0.021(2) 0.014(2) 0.031(2) -0.0014(17) -0.0020(17) 0.0052(16)
C62 0.026(2) 0.031(2) 0.030(2) -0.0036(19) -0.0016(18) 0.0060(19)
C63 0.021(2) 0.043(3) 0.044(3) -0.001(2) 0.002(2) 0.001(2)
C64 0.021(2) 0.027(2) 0.047(3) -0.003(2) -0.007(2) -0.0011(18)
C65 0.032(2) 0.028(2) 0.028(2) -0.0012(19) -0.0056(19) 0.0019(19)
C66 0.029(2) 0.021(2) 0.032(2) -0.0002(18) -0.0008(18) -0.0016(18)
C67 0.029(2) 0.022(2) 0.035(3) -0.0020(19) -0.0057(19) -0.0004(18)
C68 0.033(3) 0.028(3) 0.073(4) 0.009(3) -0.011(3) -0.001(2)
C69 0.049(3) 0.026(3) 0.096(5) 0.013(3) -0.028(3) 0.003(3)
C70 0.060(4) 0.025(3) 0.086(5) 0.019(3) -0.025(3) -0.008(3)
C71 0.040(3) 0.038(3) 0.078(4) 0.016(3) -0.014(3) -0.016(2)
C72 0.029(3) 0.032(3) 0.057(3) 0.010(2) -0.009(2) -0.003(2)
C73 0.020(2) 0.017(2) 0.021(2) -0.0011(15) -0.0025(15) -0.0001(15)
C74 0.022(2) 0.022(2) 0.031(2) 0.0041(18) -0.0009(17) -0.0007(17)
C75 0.022(2) 0.024(2) 0.033(2) 0.0001(19) 0.0012(18) -0.0058(18)
C76 0.029(2) 0.027(3) 0.042(3) 0.006(2) -0.003(2) 0.003(2)
C77 0.026(2) 0.045(3) 0.052(3) 0.010(3) -0.009(2) -0.001(2)
C78 0.032(3) 0.041(3) 0.049(3) -0.004(3) -0.009(2) -0.011(2)
C79 0.031(2) 0.036(3) 0.037(3) -0.004(2) -0.001(2) -0.002(2)
C80 0.020(2) 0.019(2) 0.028(2) 0.0012(17) 0.0041(17) 0.0001(16)
C81 0.050(3) 0.022(2) 0.028(2) -0.0007(19) 0.006(2) 0.000(2)
C82 0.057(3) 0.032(3) 0.033(3) 0.012(2) -0.006(2) -0.006(2)
C83 0.042(3) 0.024(2) 0.047(3) 0.014(2) 0.006(2) 0.005(2)
C84 0.075(4) 0.019(2) 0.054(3) 0.001(2) 0.021(3) 0.013(3)
C85 0.059(3) 0.022(2) 0.036(3) -0.002(2) 0.013(2) 0.008(2)
C86 0.041(3) 0.015(2) 0.029(2) -0.0022(17) 0.0085(19) 0.0061(18)
C87 0.051(3) 0.038(3) 0.032(3) 0.003(2) 0.011(2) 0.005(2)
C88 0.071(4) 0.051(3) 0.028(3) 0.006(2) 0.018(3) 0.010(3)
C89 0.068(4) 0.040(3) 0.050(4) 0.001(3) 0.031(3) 0.003(3)
C90 0.044(3) 0.041(3) 0.054(4) 0.001(3) 0.027(3) 0.001(3)
C91 0.035(3) 0.036(3) 0.038(3) -0.001(2) 0.014(2) 0.000(2)
C92 0.0202(19) 0.028(2) 0.0210(19) -0.0027(17) 0.0036(15) 0.0039(17)

loop_
_atom_type_symbol
_atom_type_scat_dispersion_real
_atom_type_scat_dispersion_imag
_atom_type_scat_Cromer_Mann_a1
_atom_type_scat_Cromer_Mann_b1
_atom_type_scat_Cromer_Mann_a2
_atom_type_scat_Cromer_Mann_b2
_atom_type_scat_Cromer_Mann_a3
_atom_type_scat_Cromer_Mann_b3
_atom_type_scat_Cromer_Mann_a4
_atom_type_scat_Cromer_Mann_b4
_atom_type_scat_Cromer_Mann_c
_atom_type_scat_source
C 0.0033 0.0016 2.3100 20.8439 1.0200 10.2075 1.5886 0.5687 0.8650 51.6512 0.2156 'International Tables Vol C 4.2.6.8 and 6.1.1.4'
H 0.0000 0.0000 0.4930 10.5109 0.3229 26.1257 0.1402 3.1424 0.0408 57.7998 0.0030 'International Tables Vol C 4.2.6.8 and 6.1.1.4'
O 0.0106 0.0060 3.0485 13.2771 2.2868 5.7011 1.5463 0.3239 0.8670 32.9089 0.2508 'International Tables Vol C 4.2.6.8 and 6.1.1.4'
P 0.1023 0.0942 6.4345 1.9067 4.1791 27.1570 1.7800 0.5260 1.4908 68.1645 1.1149 'International Tables Vol C 4.2.6.8 and 6.1.1.4'
Cl 0.1484 0.1585 11.4604 0.0104 7.1964 1.1662 6.2556 18.5194 1.6455 47.7784 -9.5574 'International Tables Vol C 4.2.6.8 and 6.1.1.4'
Ta -0.7052 6.5227 29.2024 1.7733 15.2293 9.3705 14.5135 0.2960 4.7649 63.3644 9.2435 'International Tables Vol C 4.2.6.8 and 6.1.1.4'

loop_
_geom_angle_atom_site_label_1
_geom_angle_atom_site_label_2
_geom_angle_atom_site_label_3
_geom_angle
_geom_angle_publ_flag
Cl1 Ta1 O1 83.78(8) yes
Cl1 Ta1 O2 84.09(8) yes
O1 Ta1 O2 161.39(11) yes
Cl1 Ta1 C73 138.87(10) yes
O1 Ta1 C73 90.47(13) yes
O2 Ta1 C73 89.42(13) yes
Cl1 Ta1 C92 117.64(13) yes
O1 Ta1 C92 99.33(14) yes
O2 Ta1 C92 98.78(14) yes
C73 Ta1 C92 103.49(15) yes
C73 P1 C74 111.6(2) yes
C73 P1 C80 110.80(19) yes
C74 P1 C80 107.43(19) yes
C73 P1 C86 110.1(2) yes
C74 P1 C86 110.3(2) yes
C80 P1 C86 106.46(19) yes
Ta1 O1 C1 149.3(2) yes
Ta1 O2 C37 154.1(2) yes
O1 C1 C2 119.7(3) yes
O1 C1 C6 119.8(3) yes
C2 C1 C6 120.5(3) yes
C1 C2 C3 117.9(3) yes
C1 C2 C7 121.0(3) yes
C3 C2 C7 121.1(3) yes
C2 C3 C4 123.2(4) yes
C2 C3 H31 118.5 no
C4 C3 H31 118.3 no
C3 C4 C5 117.0(4) yes
C3 C4 C20 120.8(4) yes
C5 C4 C20 122.2(4) yes
C4 C5 C6 122.8(3) yes
C4 C5 H51 118.4 no
C6 C5 H51 118.8 no
C1 C6 C5 118.4(3) yes
C1 C6 C24 120.4(3) yes
C5 C6 C24 121.2(3) yes
C2 C7 C8 111.8(3) yes
C2 C7 C14 113.8(3) yes
C8 C7 C14 111.7(3) yes
C2 C7 H71 106.2 no
C8 C7 H71 106.2 no
C14 C7 H71 106.4 no
C7 C8 C9 119.8(4) yes
C7 C8 C13 123.0(4) yes
C9 C8 C13 117.2(4) yes
C8 C9 C10 121.4(5) yes
C8 C9 H91 118.9 no
C10 C9 H91 119.7 no
C9 C10 C11 120.5(5) yes
C9 C10 H101 119.8 no
C11 C10 H101 119.7 no
C10 C11 C12 118.9(5) yes
C10 C11 H111 120.8 no
C12 C11 H111 120.3 no
C11 C12 C13 120.9(5) yes
C11 C12 H121 119.5 no
C13 C12 H121 119.6 no
C12 C13 C8 121.1(5) yes
C12 C13 H131 119.4 no
C8 C13 H131 119.5 no
C7 C14 C15 118.5(4) yes
C7 C14 C19 124.0(4) yes
C15 C14 C19 117.5(4) yes
C14 C15 C16 121.5(5) yes
C14 C15 H151 119.0 no
C16 C15 H151 119.5 no
C15 C16 C17 120.2(5) yes
C15 C16 H161 120.1 no
C17 C16 H161 119.8 no
C16 C17 C18 119.8(5) yes
C16 C17 H171 120.4 no
C18 C17 H171 119.8 no
C17 C18 C19 120.1(5) yes
C17 C18 H181 120.0 no
C19 C18 H181 119.9 no
C18 C19 C14 120.9(4) yes
C18 C19 H191 119.7 no
C14 C19 H191 119.4 no
C4 C20 C21 110.4(4) yes
C4 C20 C22 108.1(4) yes
C21 C20 C22 108.1(4) yes
C4 C20 C23 111.8(4) yes
C21 C20 C23 107.9(4) yes
C22 C20 C23 110.5(4) yes
C20 C21 H211 109.2 no
C20 C21 H212 109.3 no
H211 C21 H212 109.5 no
C20 C21 H213 109.9 no
H211 C21 H213 109.5 no
H212 C21 H213 109.5 no
C20 C22 H221 109.3 no
C20 C22 H222 109.1 no
H221 C22 H222 109.5 no
C20 C22 H223 110.0 no
H221 C22 H223 109.5 no
H222 C22 H223 109.5 no
C20 C23 H231 109.8 no
C20 C23 H232 108.7 no
H231 C23 H232 109.5 no
C20 C23 H233 109.8 no
H231 C23 H233 109.5 no
H232 C23 H233 109.5 no
C6 C24 C25 113.4(3) yes
C6 C24 C31 111.9(3) yes
C25 C24 C31 111.6(3) yes
C6 C24 H241 106.4 no
C25 C24 H241 106.4 no
C31 C24 H241 106.7 no
C24 C25 C26 123.5(4) yes
C24 C25 C30 118.2(4) yes
C26 C25 C30 118.3(4) yes
C25 C26 C27 121.1(5) yes
C25 C26 H261 119.5 no
C27 C26 H261 119.4 no
C26 C27 C28 119.8(5) yes
C26 C27 H271 120.2 no
C28 C27 H271 120.0 no
C27 C28 C29 119.9(4) yes
C27 C28 H281 120.0 no
C29 C28 H281 120.1 no
C28 C29 C30 121.0(5) yes
C28 C29 H291 119.3 no
C30 C29 H291 119.6 no
C25 C30 C29 119.9(4) yes
C25 C30 H301 119.9 no
C29 C30 H301 120.2 no
C24 C31 C32 122.3(4) yes
C24 C31 C36 118.9(4) yes
C32 C31 C36 118.8(4) yes
C31 C32 C33 119.9(4) yes
C31 C32 H321 120.0 no
C33 C32 H321 120.1 no
C32 C33 C34 121.3(4) yes
C32 C33 H331 119.5 no
C34 C33 H331 119.2 no
C33 C34 C35 119.0(4) yes
C33 C34 H341 120.5 no
C35 C34 H341 120.5 no
C34 C35 C36 120.1(4) yes
C34 C35 H351 120.1 no
C36 C35 H351 119.7 no
C35 C36 C31 120.8(4) yes
C35 C36 H361 119.8 no
C31 C36 H361 119.4 no
O2 C37 C38 119.7(3) yes
O2 C37 C42 119.7(3) yes
C38 C37 C42 120.6(4) yes
C37 C38 C39 118.8(4) yes
C37 C38 C43 121.4(4) yes
C39 C38 C43 119.7(4) yes
C38 C39 C40 122.5(4) yes
C38 C39 H391 118.9 no
C40 C39 H391 118.6 no
C39 C40 C41 116.7(4) yes
C39 C40 C56 122.1(4) yes
C41 C40 C56 121.2(4) yes
C40 C41 C42 123.4(4) yes
C40 C41 H411 118.1 no
C42 C41 H411 118.5 no
C37 C42 C41 117.7(4) yes
C37 C42 C60 121.2(4) yes
C41 C42 C60 121.1(4) yes
C38 C43 C44 114.2(4) yes
C38 C43 C50 108.7(3) yes
C44 C43 C50 113.8(3) yes
C38 C43 H431 106.5 no
C44 C43 H431 106.5 no
C50 C43 H431 106.4 no
C43 C44 C45 118.7(4) yes
C43 C44 C49 122.8(5) yes
C45 C44 C49 118.5(5) yes
C44 C45 C46 121.0(6) yes
C44 C45 H451 119.1 no
C46 C45 H451 119.9 no
C45 C46 C47 120.0(6) yes
C45 C46 H461 120.2 no
C47 C46 H461 119.7 no
C46 C47 C48 119.3(6) yes
C46 C47 H471 120.3 no
C48 C47 H471 120.4 no
C47 C48 C49 121.2(6) yes
C47 C48 H481 119.2 no
C49 C48 H481 119.7 no
C48 C49 C44 120.0(6) yes
C48 C49 H491 120.2 no
C44 C49 H491 119.8 no
C43 C50 C51 122.4(4) yes
C43 C50 C55 118.2(4) yes
C51 C50 C55 119.1(4) yes
C50 C51 C52 120.0(5) yes
C50 C51 H511 120.1 no
C52 C51 H511 119.9 no
C51 C52 C53 120.2(5) yes
C51 C52 H521 119.8 no
C53 C52 H521 120.0 no
C52 C53 C54 120.2(5) yes
C52 C53 H531 119.6 no
C54 C53 H531 120.2 no
C53 C54 C55 119.5(5) yes
C53 C54 H541 120.1 no
C55 C54 H541 120.4 no
C54 C55 C50 121.0(4) yes
C54 C55 H551 119.7 no
C50 C55 H551 119.3 no
C40 C56 C57 111.8(5) yes
C40 C56 C58 109.0(5) yes
C57 C56 C58 108.0(6) yes
C40 C56 C59 110.9(4) yes
C57 C56 C59 106.0(5) yes
C58 C56 C59 111.2(6) yes
C56 C57 H571 110.5 no
C56 C57 H572 110.1 no
H571 C57 H572 109.5 no
C56 C57 H573 107.8 no
H571 C57 H573 109.5 no
H572 C57 H573 109.5 no
C56 C58 H581 109.7 no
C56 C58 H582 109.6 no
H581 C58 H582 109.5 no
C56 C58 H583 109.1 no
H581 C58 H583 109.5 no
H582 C58 H583 109.5 no
C56 C59 H591 110.1 no
C56 C59 H592 109.2 no
H591 C59 H592 109.5 no
C56 C59 H593 109.1 no
H591 C59 H593 109.5 no
H592 C59 H593 109.5 no
C42 C60 C61 113.3(4) yes
C42 C60 C67 110.3(3) yes
C61 C60 C67 111.9(3) yes
C42 C60 H601 106.9 no
C61 C60 H601 107.1 no
C67 C60 H601 106.9 no
C60 C61 C62 124.4(4) yes
C60 C61 C66 117.7(4) yes
C62 C61 C66 117.9(4) yes
C61 C62 C63 120.4(4) yes
C61 C62 H621 119.4 no
C63 C62 H621 120.2 no
C62 C63 C64 121.5(5) yes
C62 C63 H631 119.4 no
C64 C63 H631 119.1 no
C63 C64 C65 118.9(4) yes
C63 C64 H641 120.6 no
C65 C64 H641 120.5 no
C64 C65 C66 120.2(4) yes
C64 C65 H651 119.9 no
C66 C65 H651 119.8 no
C65 C66 C61 121.2(4) yes
C65 C66 H661 119.8 no
C61 C66 H661 119.0 no
C60 C67 C68 123.1(4) yes
C60 C67 C72 119.2(4) yes
C68 C67 C72 117.7(4) yes
C67 C68 C69 120.4(5) yes
C67 C68 H681 119.5 no
C69 C68 H681 120.1 no
C68 C69 C70 121.0(5) yes
C68 C69 H691 119.5 no
C70 C69 H691 119.6 no
C69 C70 C71 119.5(5) yes
C69 C70 H701 120.0 no
C71 C70 H701 120.4 no
C70 C71 C72 120.6(5) yes
C70 C71 H711 119.5 no
C72 C71 H711 119.8 no
C67 C72 C71 120.8(5) yes
C67 C72 H721 119.2 no
C71 C72 H721 120.0 no
Ta1 C73 P1 121.21(19) yes
Ta1 C73 H731 106.5 no
P1 C73 H731 106.6 no
Ta1 C73 H732 106.4 no
P1 C73 H732 106.4 no
H731 C73 H732 109.5 no
P1 C74 C75 121.9(3) yes
P1 C74 C79 118.8(3) yes
C75 C74 C79 119.3(4) yes
C74 C75 C76 120.8(4) yes
C74 C75 H751 119.5 no
C76 C75 H751 119.7 no
C75 C76 C77 120.1(5) yes
C75 C76 H761 119.9 no
C77 C76 H761 120.0 no
C76 C77 C78 120.2(4) yes
C76 C77 H771 119.9 no
C78 C77 H771 120.0 no
C77 C78 C79 119.5(5) yes
C77 C78 H781 120.0 no
C79 C78 H781 120.4 no
C74 C79 C78 120.1(5) yes
C74 C79 H791 119.9 no
C78 C79 H791 119.9 no
P1 C80 C81 118.5(3) yes
P1 C80 C85 122.5(3) yes
C81 C80 C85 119.0(4) yes
C80 C81 C82 120.3(4) yes
C80 C81 H811 119.6 no
C82 C81 H811 120.1 no
C81 C82 C83 120.3(5) yes
C81 C82 H821 119.7 no
C83 C82 H821 120.0 no
C82 C83 C84 120.0(5) yes
C82 C83 H831 120.1 no
C84 C83 H831 119.9 no
C83 C84 C85 120.8(5) yes
C83 C84 H841 119.5 no
C85 C84 H841 119.7 no
C84 C85 C80 119.6(5) yes
C84 C85 H851 120.2 no
C80 C85 H851 120.1 no
P1 C86 C87 122.0(4) yes
P1 C86 C91 117.0(3) yes
C87 C86 C91 120.9(4) yes
C86 C87 C88 119.1(5) yes
C86 C87 H871 120.3 no
C88 C87 H871 120.6 no
C87 C88 C89 119.0(5) yes
C87 C88 H881 120.6 no
C89 C88 H881 120.4 no
C88 C89 C90 121.9(5) yes
C88 C89 H891 118.9 no
C90 C89 H891 119.2 no
C89 C90 C91 119.8(5) yes
C89 C90 H901 119.9 no
C91 C90 H901 120.3 no
C90 C91 C86 119.2(5) yes
C90 C91 H911 120.5 no
C86 C91 H911 120.3 no
Ta1 C92 H921 120.0 no
Ta1 C92 H922 120.0 no
H921 C92 H922 120.0 no
C94 C93 H931 109.6 no
C94 C93 H932 108.6 no
H931 C93 H932 109.5 no
C94 C93 H933 110.1 no
H931 C93 H933 109.5 no
H932 C93 H933 109.5 no
C93 C94 C95 110.5(7) yes
C93 C94 H941 109.9 no
C95 C94 H941 109.9 no
C93 C94 H942 108.4 no
C95 C94 H942 108.5 no
H941 C94 H942 109.5 no
C94 C95 C96 112.9(8) yes
C94 C95 H951 108.1 no
C96 C95 H951 107.9 no
C94 C95 H952 109.5 no
C96 C95 H952 109.0 no
H951 C95 H952 109.5 no
C95 C96 C97 110.5(10) yes
C95 C96 H961 109.6 no
C97 C96 H961 109.2 no
C95 C96 H962 108.4 no
C97 C96 H962 109.7 no
H961 C96 H962 109.5 no
C96 C97 H971 109.1 no
C96 C97 H972 109.9 no
H971 C97 H972 109.5 no
C96 C97 H973 109.4 no
H971 C97 H973 109.5 no
H972 C97 H973 109.5 no

loop_
_geom_bond_atom_site_label_1
_geom_bond_atom_site_label_2
_geom_bond_distance
_geom_bond_publ_flag
Ta1 Cl1 2.4403(10) yes
Ta1 O1 1.916(3) yes
Ta1 O2 1.913(3) yes
Ta1 C73 2.253(4) yes
Ta1 C92 1.926(4) yes
P1 C73 1.759(4) yes
P1 C74 1.777(4) yes
P1 C80 1.807(4) yes
P1 C86 1.816(4) yes
O1 C1 1.358(4) yes
O2 C37 1.365(4) yes
C1 C2 1.409(5) yes
C1 C6 1.403(5) yes
C2 C3 1.392(5) yes
C2 C7 1.529(5) yes
C3 C4 1.390(6) yes
C3 H31 0.950 no
C4 C5 1.388(6) yes
C4 C20 1.528(6) yes
C5 C6 1.394(5) yes
C5 H51 0.950 no
C6 C24 1.524(5) yes
C7 C8 1.525(6) yes
C7 C14 1.529(6) yes
C7 H71 0.950 no
C8 C9 1.381(6) yes
C8 C13 1.383(6) yes
C9 C10 1.385(7) yes
C9 H91 0.950 no
C10 C11 1.369(7) yes
C10 H101 0.950 no
C11 C12 1.364(7) yes
C11 H111 0.950 no
C12 C13 1.386(7) yes
C12 H121 0.950 no
C13 H131 0.950 no
C14 C15 1.391(6) yes
C14 C19 1.386(6) yes
C15 C16 1.383(7) yes
C15 H151 0.950 no
C16 C17 1.374(8) yes
C16 H161 0.950 no
C17 C18 1.367(7) yes
C17 H171 0.950 no
C18 C19 1.403(6) yes
C18 H181 0.950 no
C19 H191 0.950 no
C20 C21 1.530(7) yes
C20 C22 1.528(7) yes
C20 C23 1.522(6) yes
C21 H211 0.950 no
C21 H212 0.950 no
C21 H213 0.950 no
C22 H221 0.950 no
C22 H222 0.950 no
C22 H223 0.950 no
C23 H231 0.950 no
C23 H232 0.950 no
C23 H233 0.950 no
C24 C25 1.519(6) yes
C24 C31 1.522(5) yes
C24 H241 0.950 no
C25 C26 1.370(6) yes
C25 C30 1.404(6) yes
C26 C27 1.408(7) yes
C26 H261 0.950 no
C27 C28 1.368(7) yes
C27 H271 0.950 no
C28 C29 1.364(7) yes
C28 H281 0.950 no
C29 C30 1.392(6) yes
C29 H291 0.950 no
C30 H301 0.950 no
C31 C32 1.406(5) yes
C31 C36 1.388(6) yes
C32 C33 1.386(6) yes
C32 H321 0.950 no
C33 C34 1.380(6) yes
C33 H331 0.950 no
C34 C35 1.398(6) yes
C34 H341 0.950 no
C35 C36 1.391(6) yes
C35 H351 0.950 no
C36 H361 0.950 no
C37 C38 1.392(5) yes
C37 C42 1.401(5) yes
C38 C39 1.387(6) yes
C38 C43 1.522(6) yes
C39 C40 1.388(6) yes
C39 H391 0.950 no
C40 C41 1.384(6) yes
C40 C56 1.531(6) yes
C41 C42 1.389(6) yes
C41 H411 0.950 no
C42 C60 1.530(6) yes
C43 C44 1.517(6) yes
C43 C50 1.528(6) yes
C43 H431 0.950 no
C44 C45 1.399(7) yes
C44 C49 1.374(7) yes
C45 C46 1.378(7) yes
C45 H451 0.950 no
C46 C47 1.386(9) yes
C46 H461 0.950 no
C47 C48 1.362(9) yes
C47 H471 0.950 no
C48 C49 1.399(8) yes
C48 H481 0.950 no
C49 H491 0.950 no
C50 C51 1.395(6) yes
C50 C55 1.387(6) yes
C51 C52 1.391(6) yes
C51 H511 0.950 no
C52 C53 1.382(7) yes
C52 H521 0.950 no
C53 C54 1.386(7) yes
C53 H531 0.950 no
C54 C55 1.388(6) yes
C54 H541 0.950 no
C55 H551 0.950 no
C56 C57 1.554(8) yes
C56 C58 1.481(9) yes
C56 C59 1.515(7) yes
C57 H571 0.950 no
C57 H572 0.950 no
C57 H573 0.950 no
C58 H581 0.950 no
C58 H582 0.950 no
C58 H583 0.950 no
C59 H591 0.950 no
C59 H592 0.950 no
C59 H593 0.950 no
C60 C61 1.521(6) yes
C60 C67 1.521(6) yes
C60 H601 0.950 no
C61 C62 1.398(6) yes
C61 C66 1.392(6) yes
C62 C63 1.380(6) yes
C62 H621 0.950 no
C63 C64 1.385(7) yes
C63 H631 0.950 no
C64 C65 1.374(7) yes
C64 H641 0.950 no
C65 C66 1.398(6) yes
C65 H651 0.950 no
C66 H661 0.950 no
C67 C68 1.380(6) yes
C67 C72 1.392(6) yes
C68 C69 1.390(7) yes
C68 H681 0.950 no
C69 C70 1.355(8) yes
C69 H691 0.950 no
C70 C71 1.359(8) yes
C70 H701 0.950 no
C71 C72 1.381(7) yes
C71 H711 0.950 no
C72 H721 0.950 no
C73 H731 0.950 no
C73 H732 0.950 no
C74 C75 1.379(6) yes
C74 C79 1.401(6) yes
C75 C76 1.386(6) yes
C75 H751 0.950 no
C76 C77 1.374(7) yes
C76 H761 0.950 no
C77 C78 1.400(7) yes
C77 H771 0.950 no
C78 C79 1.389(7) yes
C78 H781 0.950 no
C79 H791 0.950 no
C80 C81 1.382(6) yes
C80 C85 1.380(6) yes
C81 C82 1.386(6) yes
C81 H811 0.950 no
C82 C83 1.358(7) yes
C82 H821 0.950 no
C83 C84 1.361(7) yes
C83 H831 0.950 no
C84 C85 1.391(7) yes
C84 H841 0.950 no
C85 H851 0.950 no
C86 C87 1.369(6) yes
C86 C91 1.386(6) yes
C87 C88 1.411(7) yes
C87 H871 0.950 no
C88 C89 1.365(8) yes
C88 H881 0.950 no
C89 C90 1.357(8) yes
C89 H891 0.950 no
C90 C91 1.386(7) yes
C90 H901 0.950 no
C91 H911 0.950 no
C92 H921 0.950 no
C92 H922 0.950 no
C93 C94 1.543(12) yes
C93 H931 0.950 no
C93 H932 0.950 no
C93 H933 0.950 no
C94 C95 1.513(11) yes
C94 H941 0.950 no
C94 H942 0.950 no
C95 C96 1.469(12) yes
C95 H951 0.950 no
C95 H952 0.950 no
C96 C97 1.541(14) yes
C96 H961 0.950 no
C96 H962 0.950 no
C97 H971 0.950 no
C97 H972 0.950 no
C97 H973 0.950 no

loop_
_geom_torsion_atom_site_label_1
_geom_torsion_atom_site_label_2
_geom_torsion_atom_site_label_3
_geom_torsion_atom_site_label_4
_geom_torsion
_geom_torsion_publ_flag
Cl1 Ta1 O1 C1 5.2(4) no
C73 Ta1 O1 C1 -134.0(5) no
C92 Ta1 O1 C1 122.2(5) no
Cl1 Ta1 O2 C37 -8.5(5) no
C73 Ta1 O2 C37 130.9(6) no
C92 Ta1 O2 C37 -125.6(6) no
Cl1 Ta1 C73 P1 -170.56(11) no
O1 Ta1 C73 P1 -89.5(2) no
O2 Ta1 C73 P1 109.1(2) no
C92 Ta1 C73 P1 10.2(3) no
C74 P1 C73 Ta1 -71.0(3) no
C80 P1 C73 Ta1 169.30(19) no
C86 P1 C73 Ta1 51.8(3) no
C73 P1 C74 C75 5.3(4) no
C73 P1 C74 C79 -174.1(3) no
C80 P1 C74 C75 126.9(4) no
C80 P1 C74 C79 -52.5(4) no
C86 P1 C74 C75 -117.4(4) no
C86 P1 C74 C79 63.2(4) no
C73 P1 C80 C81 34.8(4) no
C73 P1 C80 C85 -145.7(4) no
C74 P1 C80 C81 -87.3(4) no
C74 P1 C80 C85 92.2(4) no
C86 P1 C80 C81 154.5(4) no
C86 P1 C80 C85 -25.9(4) no
C73 P1 C86 C87 -122.7(4) no
C73 P1 C86 C91 55.1(4) no
C74 P1 C86 C87 0.9(4) no
C74 P1 C86 C91 178.7(3) no
C80 P1 C86 C87 117.2(4) no
C80 P1 C86 C91 -65.0(4) no
Ta1 O1 C1 C2 -87.7(5) no
Ta1 O1 C1 C6 91.4(5) no
Ta1 O2 C37 C38 -75.9(7) no
Ta1 O2 C37 C42 103.7(6) no
O1 C1 C2 C3 -178.4(3) no
O1 C1 C2 C7 2.2(6) no
C6 C1 C2 C3 2.6(6) no
C6 C1 C2 C7 -176.8(4) no
O1 C1 C6 C5 178.3(3) no
O1 C1 C6 C24 0.4(5) no
C2 C1 C6 C5 -2.7(6) no
C2 C1 C6 C24 179.4(4) no
C1 C2 C3 C4 -0.2(6) no
C7 C2 C3 C4 179.2(4) no
C1 C2 C7 C8 134.4(4) no
C1 C2 C7 C14 -97.9(4) no
C3 C2 C7 C8 -45.0(5) no
C3 C2 C7 C14 82.7(5) no
C2 C3 C4 C5 -2.1(6) no
C2 C3 C4 C20 176.5(4) no
C3 C4 C5 C6 2.1(6) no
C20 C4 C5 C6 -176.5(4) no
C3 C4 C20 C21 45.7(5) no
C3 C4 C20 C22 -72.5(5) no
C3 C4 C20 C23 165.8(4) no
C5 C4 C20 C21 -135.8(4) no
C5 C4 C20 C22 106.0(5) no
C5 C4 C20 C23 -15.7(6) no
C4 C5 C6 C1 0.3(6) no
C4 C5 C6 C24 178.2(4) no
C1 C6 C24 C25 91.0(4) no
C1 C6 C24 C31 -141.7(4) no
C5 C6 C24 C25 -86.9(4) no
C5 C6 C24 C31 40.4(5) no
C2 C7 C8 C9 -86.7(5) no
C2 C7 C8 C13 94.1(5) no
C14 C7 C8 C9 144.5(4) no
C14 C7 C8 C13 -34.7(6) no
C2 C7 C14 C15 151.3(4) no
C2 C7 C14 C19 -32.0(6) no
C8 C7 C14 C15 -81.0(4) no
C8 C7 C14 C19 95.8(5) no
C7 C8 C9 C10 -178.6(4) no
C13 C8 C9 C10 0.7(7) no
C7 C8 C13 C12 179.5(5) no
C9 C8 C13 C12 0.3(8) no
C8 C9 C10 C11 -1.0(8) no
C9 C10 C11 C12 0.3(8) no
C10 C11 C12 C13 0.6(8) no
C11 C12 C13 C8 -0.9(9) no
C7 C14 C15 C16 176.7(4) no
C19 C14 C15 C16 -0.2(6) no
C7 C14 C19 C18 -175.0(4) no
C15 C14 C19 C18 1.8(6) no
C14 C15 C16 C17 -1.4(7) no
C15 C16 C17 C18 1.4(7) no
C16 C17 C18 C19 0.1(7) no
C17 C18 C19 C14 -1.8(7) no
C6 C24 C25 C26 17.4(6) no
C6 C24 C25 C30 -164.5(3) no
C31 C24 C25 C26 -110.0(5) no
C31 C24 C25 C30 68.1(4) no
C6 C24 C31 C32 -86.4(5) no
C6 C24 C31 C36 92.7(4) no
C25 C24 C31 C32 41.8(5) no
C25 C24 C31 C36 -139.0(4) no
C24 C25 C26 C27 177.6(5) no
C30 C25 C26 C27 -0.5(7) no
C24 C25 C30 C29 -178.3(4) no
C26 C25 C30 C29 -0.2(6) no
C25 C26 C27 C28 0.6(9) no
C26 C27 C28 C29 -0.2(9) no
C27 C28 C29 C30 -0.5(8) no
C28 C29 C30 C25 0.6(7) no
C24 C31 C32 C33 176.0(4) no
C36 C31 C32 C33 -3.1(6) no
C24 C31 C36 C35 -177.8(4) no
C32 C31 C36 C35 1.4(6) no
C31 C32 C33 C34 3.2(6) no
C32 C33 C34 C35 -1.4(7) no
C33 C34 C35 C36 -0.4(7) no
C34 C35 C36 C31 0.4(6) no
O2 C37 C38 C39 -175.3(4) no
O2 C37 C38 C43 6.6(6) no
C42 C37 C38 C39 5.1(6) no
C42 C37 C38 C43 -173.0(4) no
O2 C37 C42 C41 177.8(3) no
O2 C37 C42 C60 -3.3(6) no
C38 C37 C42 C41 -2.6(6) no
C38 C37 C42 C60 176.3(4) no
C37 C38 C39 C40 -3.0(6) no
C43 C38 C39 C40 175.2(4) no
C37 C38 C43 C44 -92.1(5) no
C37 C38 C43 C50 139.5(4) no
C39 C38 C43 C44 89.8(5) no
C39 C38 C43 C50 -38.7(5) no
C38 C39 C40 C41 -1.6(6) no
C38 C39 C40 C56 -180.0(4) no
C39 C40 C41 C42 4.3(6) no
C56 C40 C41 C42 -177.3(4) no
C39 C40 C56 C57 -20.5(7) no
C39 C40 C56 C58 98.8(6) no
C39 C40 C56 C59 -138.5(5) no
C41 C40 C56 C57 161.2(5) no
C41 C40 C56 C58 -79.6(6) no
C41 C40 C56 C59 43.2(7) no
C40 C41 C42 C37 -2.3(6) no
C40 C41 C42 C60 178.9(4) no
C37 C42 C60 C61 102.9(4) no
C37 C42 C60 C67 -130.7(4) no
C41 C42 C60 C61 -78.3(5) no
C41 C42 C60 C67 48.1(5) no
C38 C43 C44 C45 176.2(4) no
C38 C43 C44 C49 -3.6(6) no
C50 C43 C44 C45 -58.0(5) no
C50 C43 C44 C49 122.2(5) no
C38 C43 C50 C51 102.8(4) no
C38 C43 C50 C55 -70.5(4) no
C44 C43 C50 C51 -25.9(6) no
C44 C43 C50 C55 160.8(4) no
C43 C44 C45 C46 178.9(4) no
C49 C44 C45 C46 -1.2(7) no
C43 C44 C49 C48 -179.7(5) no
C45 C44 C49 C48 0.5(8) no
C44 C45 C46 C47 0.1(8) no
C45 C46 C47 C48 1.9(9) no
C46 C47 C48 C49 -2.7(9) no
C47 C48 C49 C44 1.5(9) no
C43 C50 C51 C52 -171.5(4) no
C55 C50 C51 C52 1.7(6) no
C43 C50 C55 C54 171.7(4) no
C51 C50 C55 C54 -1.9(6) no
C50 C51 C52 C53 -0.4(7) no
C51 C52 C53 C54 -0.7(8) no
C52 C53 C54 C55 0.6(8) no
C53 C54 C55 C50 0.7(7) no
C42 C60 C61 C62 21.6(6) no
C42 C60 C61 C66 -160.6(4) no
C67 C60 C61 C62 -103.9(4) no
C67 C60 C61 C66 73.8(5) no
C42 C60 C67 C68 -100.3(5) no
C42 C60 C67 C72 77.6(5) no
C61 C60 C67 C68 26.9(6) no
C61 C60 C67 C72 -155.3(4) no
C60 C61 C62 C63 176.7(4) no
C66 C61 C62 C63 -1.0(6) no
C60 C61 C66 C65 -176.7(4) no
C62 C61 C66 C65 1.2(6) no
C61 C62 C63 C64 0.5(7) no
C62 C63 C64 C65 -0.2(7) no
C63 C64 C65 C66 0.3(6) no
C64 C65 C66 C61 -0.8(6) no
C60 C67 C68 C69 179.3(5) no
C72 C67 C68 C69 1.4(8) no
C60 C67 C72 C71 -178.6(5) no
C68 C67 C72 C71 -0.6(8) no
C67 C68 C69 C70 -0.5(9) no
C68 C69 C70 C71 -1.2(9) no
C69 C70 C71 C72 2.0(9) no
C70 C71 C72 C67 -1.1(9) no
P1 C74 C75 C76 -178.8(3) no
C79 C74 C75 C76 0.6(6) no
P1 C74 C79 C78 -179.7(4) no
C75 C74 C79 C78 0.8(6) no
C74 C75 C76 C77 -2.0(6) no
C75 C76 C77 C78 1.9(7) no
C76 C77 C78 C79 -0.4(8) no
C77 C78 C79 C74 -1.0(8) no
P1 C80 C81 C82 -179.8(4) no
C85 C80 C81 C82 0.7(8) no
P1 C80 C85 C84 179.6(4) no
C81 C80 C85 C84 -0.9(7) no
C80 C81 C82 C83 -0.3(8) no
C81 C82 C83 C84 0.2(9) no
C82 C83 C84 C85 -0.4(9) no
C83 C84 C85 C80 0.8(8) no
P1 C86 C87 C88 178.3(4) no
C91 C86 C87 C88 0.6(7) no
P1 C86 C91 C90 -177.7(4) no
C87 C86 C91 C90 0.1(7) no
C86 C87 C88 C89 -1.1(8) no
C87 C88 C89 C90 1.1(10) no
C88 C89 C90 C91 -0.4(10) no
C89 C90 C91 C86 -0.2(8) no
C93 C94 C95 C96 175.1(8) no
C94 C95 C96 C97 -171.9(9) no
